data_7707777
loop_
_publ_author_name
'Drescher, Regina'
'W\"ust, Leonie'
'Mihm, Cornelius'
'Krummenacher, Ivo'
'Hofmann, Alexander'
'Goettel, James'
'Braunschweig, Holger'

_publ_section_title
;
 Synthesis, structure and insertion reactivity of Lewis acidic
 9-aluminafluorenes.
;
_journal_issue 30
_journal_name_full 'Dalton transactions (Cambridge, England : 2003)'
_journal_page_first 10400
_journal_page_last 10404
_journal_paper_doi 10.1039/d1dt01897c
_journal_volume 50
_journal_year 2021
_chemical_formula_moiety 'C21 H24 Al Br N2'
_chemical_formula_sum 'C21 H24 Al Br N2'
_chemical_formula_weight 411.31
_chemical_properties_physical Air-sensitive,Moisture-sensitive
_space_group_crystal_system monoclinic
_space_group_IT_number 14
_space_group_name_Hall '-P 2ybc'
_space_group_name_H-M_alt 'P 1 21/c 1'
_atom_sites_solution_hydrogens geom
_atom_sites_solution_primary dual
_atom_sites_solution_secondary difmap
_audit_creation_method 'CIF-fill 1.2l (K.Radacki 2005-20)'
_audit_update_record
;
2021-06-08 deposited with the CCDC.	2021-06-30 downloaded from the CCDC.
;
_cell_angle_alpha 90
_cell_angle_beta 98.1890(10)
_cell_angle_gamma 90
_cell_formula_units_Z 8
_cell_length_a 8.3702(2)
_cell_length_b 23.2949(6)
_cell_length_c 20.4550(5)
_cell_measurement_reflns_used 9881
_cell_measurement_temperature 103(2)
_cell_measurement_theta_max 32.50
_cell_measurement_theta_min 2.46
_cell_volume 3947.71(17)
_computing_cell_refinement 'Saint+ ver. V8.38A (Bruker AXS)'
_computing_data_collection 'BIS 6.2.14 / APEX3 ver. 2018.1 (Bruker AXS)'
_computing_data_reduction 'Saint+ ver. V8.38A (Bruker AXS)'
_computing_molecular_graphics 'ShelXLe (Huebschle et all, 2011)'
_computing_publication_material 'SHELXL-2018/3 (Sheldrick, 2018)'
_computing_structure_refinement 'SHELXL-2018/3 (Sheldrick, 2018)'
_computing_structure_solution 'SHELXT (Sheldrick, 2014)'
_diffrn_ambient_environment N~2~
_diffrn_ambient_temperature 103(2)
_diffrn_detector 'CMOS area detector (Photon II)'
_diffrn_detector_area_resol_mean 7.5
_diffrn_measured_fraction_theta_full 0.997
_diffrn_measured_fraction_theta_max 0.997
_diffrn_measurement_device_type 'Bruker D8-Quest'
_diffrn_measurement_method '\f and \w scans'
_diffrn_radiation_monochromator 'multi-layer mirror'
_diffrn_radiation_type MoK\a
_diffrn_radiation_wavelength 0.71073
_diffrn_reflns_av_R_equivalents 0.0243
_diffrn_reflns_av_unetI/netI 0.0249
_diffrn_reflns_Laue_measured_fraction_full 0.997
_diffrn_reflns_Laue_measured_fraction_max 0.997
_diffrn_reflns_limit_h_max 6
_diffrn_reflns_limit_h_min -10
_diffrn_reflns_limit_k_max 29
_diffrn_reflns_limit_k_min -25
_diffrn_reflns_limit_l_max 25
_diffrn_reflns_limit_l_min -25
_diffrn_reflns_number 28111
_diffrn_reflns_point_group_measured_fraction_full 0.997
_diffrn_reflns_point_group_measured_fraction_max 0.997
_diffrn_reflns_theta_full 26.000
_diffrn_reflns_theta_max 26.371
_diffrn_reflns_theta_min 2.458
_diffrn_source 'microfocus sealed tube (Incoatec ImS)'
_exptl_absorpt_coefficient_mu 2.133
_exptl_absorpt_correction_T_max 0.5662
_exptl_absorpt_correction_T_min 0.4959
_exptl_absorpt_correction_type multi-scan
_exptl_absorpt_process_details 'SadAbs 2016/2 (Bruker AXS)'
_exptl_crystal_colour colourless
_exptl_crystal_density_diffrn 1.384
_exptl_crystal_description block
_exptl_crystal_F_000 1696
_exptl_crystal_size_max 0.311
_exptl_crystal_size_mid 0.219
_exptl_crystal_size_min 0.216
_refine_diff_density_max 0.918
_refine_diff_density_min -0.644
_refine_diff_density_rms 0.060
_refine_ls_extinction_method none
_refine_ls_goodness_of_fit_ref 1.032
_refine_ls_hydrogen_treatment constr
_refine_ls_matrix_type full
_refine_ls_number_parameters 459
_refine_ls_number_reflns 8045
_refine_ls_number_restraints 0
_refine_ls_restrained_S_all 1.032
_refine_ls_R_factor_all 0.0389
_refine_ls_R_factor_gt 0.0318
_refine_ls_shift/su_max 0.002
_refine_ls_shift/su_mean 0.000
_refine_ls_structure_factor_coef Fsqd
_refine_ls_weighting_details 'w=1/[\s^2^(Fo^2^)+(0.0376P)^2^+3.5987P] where P=(Fo^2^+2Fc^2^)/3'
_refine_ls_weighting_scheme calc
_refine_ls_wR_factor_gt 0.0787
_refine_ls_wR_factor_ref 0.0823
_reflns_Friedel_coverage 0.000
_reflns_number_gt 7045
_reflns_number_total 8045
_reflns_threshold_expression 'I > 2\s(I)'
_cod_data_source_file d1dt01897c2.cif
_cod_data_source_block ReDr002_a
_cod_depositor_comments 'Adding full bibliography for 7707770--7707780.cif.'
_cod_original_sg_symbol_H-M 'P 21/c'
_cod_database_code 7707777
_shelx_shelxl_version_number 2018/3
_shelx_space_group_comment
;
The symmetry employed for this shelxl refinement is uniquely defined
by the following loop, which should always be used as a source of
symmetry information in preference to the above space-group names.
They are only intended as comments.
;
_shelx_estimated_absorpt_t_min 0.557
_shelx_estimated_absorpt_t_max 0.656

loop_
_space_group_symop_operation_xyz
'x, y, z'
'-x, y+1/2, -z+1/2'
'-x, -y, -z'
'x, -y-1/2, z-1/2'

loop_
_atom_site_label
_atom_site_type_symbol
_atom_site_fract_x
_atom_site_fract_y
_atom_site_fract_z
_atom_site_U_iso_or_equiv
_atom_site_adp_type
_atom_site_occupancy
_atom_site_site_symmetry_order
_atom_site_calc_flag
_atom_site_refinement_flags_posn
_atom_site_refinement_flags_adp
_atom_site_refinement_flags_occupancy
_atom_site_disorder_assembly
_atom_site_disorder_group
C1_1 C 1.0826(3) 0.22349(10) 0.51213(12) 0.0271(5) Uani 1 1 d . . . . .
C2_1 C 1.1793(3) 0.17964(10) 0.54592(12) 0.0281(5) Uani 1 1 d . . . . .
C3_1 C 1.2047(3) 0.18152(10) 0.62029(12) 0.0276(5) Uani 1 1 d . . . . .
C4_1 C 1.1361(3) 0.22842(10) 0.65063(11) 0.0268(5) Uani 1 1 d . . . . .
C5_1 C 1.1713(3) 0.23300(11) 0.71931(12) 0.0311(5) Uani 1 1 d . . . . .
H5_1 H 1.130571 0.264965 0.740593 0.037 Uiso 1 1 calc R U . . .
C6_1 C 1.2637(3) 0.19242(12) 0.75757(13) 0.0363(6) Uani 1 1 d . . . . .
H6_1 H 1.284351 0.196465 0.804220 0.044 Uiso 1 1 calc R U . . .
C7_1 C 1.3255(3) 0.14599(12) 0.72695(14) 0.0398(6) Uani 1 1 d . . . . .
H7_1 H 1.386537 0.117524 0.752743 0.048 Uiso 1 1 calc R U . . .
C8_1 C 1.2983(3) 0.14108(11) 0.65888(13) 0.0357(6) Uani 1 1 d . . . . .
H8_1 H 1.343819 0.109798 0.638143 0.043 Uiso 1 1 calc R U . . .
C9_1 C 1.2552(3) 0.13890(11) 0.51075(13) 0.0352(6) Uani 1 1 d . . . . .
H9_1 H 1.316410 0.108944 0.533747 0.042 Uiso 1 1 calc R U . . .
C10_1 C 1.2416(3) 0.14194(12) 0.44229(14) 0.0393(6) Uani 1 1 d . . . . .
H10_1 H 1.293326 0.114065 0.418661 0.047 Uiso 1 1 calc R U . . .
C11_1 C 1.1521(3) 0.18582(12) 0.40837(13) 0.0360(6) Uani 1 1 d . . . . .
H11_1 H 1.145174 0.188656 0.361723 0.043 Uiso 1 1 calc R U . . .
C12_1 C 1.0735(3) 0.22531(11) 0.44308(12) 0.0318(5) Uani 1 1 d . . . . .
H12_1 H 1.011100 0.254641 0.419363 0.038 Uiso 1 1 calc R U . . .
Al1_2 Al 1.00844(8) 0.27366(3) 0.57969(3) 0.02403(15) Uani 1 1 d . . . . .
Br1_2 Br 1.08645(3) 0.37150(2) 0.56946(2) 0.02919(7) Uani 1 1 d . . . . .
N1_2 N 0.6456(2) 0.28195(9) 0.53227(9) 0.0276(4) Uani 1 1 d . . . . .
C1_2 C 0.4978(3) 0.28160(12) 0.55419(13) 0.0371(6) Uani 1 1 d . . . . .
H1_2 H 0.395401 0.284204 0.527535 0.044 Uiso 1 1 calc R U . . .
C2_2 C 0.7664(3) 0.27666(10) 0.58343(11) 0.0241(5) Uani 1 1 d . . . . .
N2_2 N 0.6898(2) 0.27387(8) 0.63765(9) 0.0266(4) Uani 1 1 d . . . . .
C3_2 C 0.5249(3) 0.27692(12) 0.62015(13) 0.0363(6) Uani 1 1 d . . . . .
H3_2 H 0.445879 0.275900 0.649162 0.044 Uiso 1 1 calc R U . . .
C1_3 C 0.7745(3) 0.27021(10) 0.70622(11) 0.0285(5) Uani 1 1 d . . . . .
H1_3 H 0.873328 0.246237 0.705522 0.034 Uiso 1 1 calc R U . . .
C2_3 C 0.8289(3) 0.32959(11) 0.73076(12) 0.0354(6) Uani 1 1 d . . . . .
H2A_3 H 0.888216 0.326654 0.775521 0.053 Uiso 1 1 calc R U . . .
H2B_3 H 0.734232 0.354267 0.731300 0.053 Uiso 1 1 calc R U . . .
H2C_3 H 0.899200 0.346159 0.701277 0.053 Uiso 1 1 calc R U . . .
C3_3 C 0.6701(3) 0.24063(12) 0.75080(13) 0.0390(6) Uani 1 1 d . . . . .
H3A_3 H 0.734658 0.232525 0.793623 0.059 Uiso 1 1 calc R U . . .
H3B_3 H 0.628465 0.204569 0.730360 0.059 Uiso 1 1 calc R U . . .
H3C_3 H 0.579538 0.265685 0.757240 0.059 Uiso 1 1 calc R U . . .
C4_3 C 0.6678(3) 0.28331(11) 0.46175(11) 0.0302(5) Uani 1 1 d . . . . .
H4_3 H 0.783742 0.292214 0.459349 0.036 Uiso 1 1 calc R U . . .
C5_3 C 0.6316(4) 0.22428(12) 0.43230(13) 0.0468(7) Uani 1 1 d . . . . .
H5A_3 H 0.649131 0.224384 0.385947 0.070 Uiso 1 1 calc R U . . .
H5B_3 H 0.518971 0.214278 0.435011 0.070 Uiso 1 1 calc R U . . .
H5C_3 H 0.703112 0.195981 0.456892 0.070 Uiso 1 1 calc R U . . .
C6_3 C 0.5658(3) 0.33015(13) 0.42541(13) 0.0405(6) Uani 1 1 d . . . . .
H6A_3 H 0.588603 0.332412 0.379800 0.061 Uiso 1 1 calc R U . . .
H6B_3 H 0.591459 0.367004 0.447552 0.061 Uiso 1 1 calc R U . . .
H6C_3 H 0.451284 0.321368 0.425363 0.061 Uiso 1 1 calc R U . . .
C1_4 C 0.2882(3) 0.52978(10) 0.69393(12) 0.0266(5) Uani 1 1 d . . . . .
C2_4 C 0.2202(3) 0.57348(10) 0.72932(12) 0.0281(5) Uani 1 1 d . . . . .
C3_4 C 0.2649(3) 0.57453(10) 0.80287(12) 0.0282(5) Uani 1 1 d . . . . .
C4_4 C 0.3713(3) 0.53111(10) 0.83171(12) 0.0279(5) Uani 1 1 d . . . . .
C5_4 C 0.4053(3) 0.52978(12) 0.90075(12) 0.0344(6) Uani 1 1 d . . . . .
H5_4 H 0.472291 0.500098 0.921301 0.041 Uiso 1 1 calc R U . . .
C6_4 C 0.3439(3) 0.57057(13) 0.94018(14) 0.0412(6) Uani 1 1 d . . . . .
H6_4 H 0.371743 0.569296 0.986830 0.049 Uiso 1 1 calc R U . . .
C7_4 C 0.2418(4) 0.61310(12) 0.91097(15) 0.0433(7) Uani 1 1 d . . . . .
H7_4 H 0.199579 0.641094 0.937626 0.052 Uiso 1 1 calc R U . . .
C8_4 C 0.2014(3) 0.61476(11) 0.84293(14) 0.0371(6) Uani 1 1 d . . . . .
H8_4 H 0.129721 0.643547 0.823251 0.045 Uiso 1 1 calc R U . . .
C9_4 C 0.1090(3) 0.61226(11) 0.69571(14) 0.0361(6) Uani 1 1 d . . . . .
H9_4 H 0.064358 0.641822 0.719500 0.043 Uiso 1 1 calc R U . . .
C10_4 C 0.0641(3) 0.60764(12) 0.62797(15) 0.0417(7) Uani 1 1 d . . . . .
H10_4 H -0.010342 0.634325 0.605606 0.050 Uiso 1 1 calc R U . . .
C11_4 C 0.1269(3) 0.56443(12) 0.59270(14) 0.0387(6) Uani 1 1 d . . . . .
H11_4 H 0.094984 0.561124 0.546393 0.046 Uiso 1 1 calc R U . . .
C12_4 C 0.2371(3) 0.52595(11) 0.62571(12) 0.0310(5) Uani 1 1 d . . . . .
H12_4 H 0.278943 0.496168 0.601336 0.037 Uiso 1 1 calc R U . . .
Al1_5 Al 0.43253(8) 0.48394(3) 0.75889(3) 0.02323(15) Uani 1 1 d . . . . .
Br1_5 Br 0.36544(3) 0.38450(2) 0.76543(2) 0.02779(7) Uani 1 1 d . . . . .
N1_5 N 0.7331(2) 0.48188(8) 0.68939(9) 0.0249(4) Uani 1 1 d . . . . .
C2_5 C 0.8984(3) 0.47657(10) 0.70089(12) 0.0290(5) Uani 1 1 d . . . . .
H2_5 H 0.969249 0.475061 0.668544 0.035 Uiso 1 1 calc R U . . .
N2_5 N 0.8001(2) 0.47800(8) 0.79440(9) 0.0240(4) Uani 1 1 d . . . . .
C3_5 C 0.9404(3) 0.47392(10) 0.76685(12) 0.0279(5) Uani 1 1 d . . . . .
H3_5 H 1.046566 0.469986 0.789969 0.033 Uiso 1 1 calc R U . . .
C1_5 C 0.6706(3) 0.48253(9) 0.74695(11) 0.0228(4) Uani 1 1 d . . . . .
C1_6 C 0.7920(3) 0.47451(11) 0.86603(11) 0.0290(5) Uani 1 1 d . . . A 1
H1_6 H 0.684991 0.490069 0.873831 0.035 Uiso 1 1 calc R U . A 1
C2_6 C 0.8010(4) 0.41244(12) 0.88808(13) 0.0442(7) Uani 1 1 d . . . A 1
H2A_6 H 0.797772 0.410492 0.935733 0.066 Uiso 1 1 calc R U . A 1
H2B_6 H 0.901938 0.395400 0.878199 0.066 Uiso 1 1 calc R U . A 1
H2C_6 H 0.709221 0.391227 0.864592 0.066 Uiso 1 1 calc R U . A 1
C3_6 C 0.9225(4) 0.51127(13) 0.90478(13) 0.0429(7) Uani 1 1 d . . . A 1
H3A_6 H 0.904747 0.513210 0.951060 0.064 Uiso 1 1 calc R U . A 1
H3B_6 H 0.918439 0.550051 0.886056 0.064 Uiso 1 1 calc R U . A 1
H3C_6 H 1.028513 0.494251 0.902222 0.064 Uiso 1 1 calc R U . A 1
C4_6 C 0.6349(3) 0.48399(11) 0.62328(11) 0.0291(5) Uani 1 1 d . . . B 1
H4_6 H 0.528717 0.501890 0.628343 0.035 Uiso 1 1 calc R U . B 1
C5_6 C 0.7132(5) 0.5205(2) 0.57594(18) 0.0891(16) Uani 1 1 d . . . B 1
H5A_6 H 0.644565 0.521212 0.532924 0.134 Uiso 1 1 calc R U . B 1
H5B_6 H 0.818830 0.504379 0.570860 0.134 Uiso 1 1 calc R U . B 1
H5C_6 H 0.727043 0.559694 0.593270 0.134 Uiso 1 1 calc R U . B 1
C6_6 C 0.6027(6) 0.42489(15) 0.59690(18) 0.0815(14) Uani 1 1 d . . . B 1
H6A_6 H 0.521196 0.426422 0.557463 0.122 Uiso 1 1 calc R U . B 1
H6B_6 H 0.562988 0.400959 0.630564 0.122 Uiso 1 1 calc R U . B 1
H6C_6 H 0.702645 0.408400 0.585323 0.122 Uiso 1 1 calc R U . B 1

loop_
_atom_site_aniso_label
_atom_site_aniso_U_11
_atom_site_aniso_U_22
_atom_site_aniso_U_33
_atom_site_aniso_U_23
_atom_site_aniso_U_13
_atom_site_aniso_U_12
C1_1 0.0217(11) 0.0292(12) 0.0312(12) -0.0014(10) 0.0063(9) -0.0008(9)
C2_1 0.0226(11) 0.0284(12) 0.0335(12) -0.0015(10) 0.0050(10) -0.0026(9)
C3_1 0.0211(11) 0.0275(12) 0.0342(13) 0.0017(10) 0.0037(10) -0.0028(9)
C4_1 0.0216(11) 0.0275(12) 0.0312(12) 0.0012(9) 0.0034(9) -0.0012(9)
C5_1 0.0259(12) 0.0342(13) 0.0325(13) 0.0008(10) 0.0019(10) -0.0017(10)
C6_1 0.0322(13) 0.0445(15) 0.0303(13) 0.0066(11) -0.0023(11) -0.0003(12)
C7_1 0.0356(14) 0.0359(14) 0.0446(15) 0.0111(12) -0.0057(12) 0.0032(11)
C8_1 0.0321(13) 0.0297(13) 0.0440(15) 0.0020(11) 0.0006(11) 0.0020(11)
C9_1 0.0306(13) 0.0326(13) 0.0430(15) -0.0007(11) 0.0067(11) 0.0037(11)
C10_1 0.0358(14) 0.0402(15) 0.0438(15) -0.0096(12) 0.0118(12) 0.0029(12)
C11_1 0.0329(13) 0.0468(16) 0.0290(13) -0.0055(11) 0.0070(11) -0.0017(12)
C12_1 0.0275(12) 0.0364(13) 0.0311(13) -0.0008(10) 0.0030(10) 0.0000(10)
Al1_2 0.0222(3) 0.0250(3) 0.0248(3) 0.0012(3) 0.0028(3) 0.0006(3)
Br1_2 0.03282(13) 0.02347(12) 0.03010(13) 0.00375(9) 0.00040(10) -0.00242(9)
N1_2 0.0237(10) 0.0351(11) 0.0238(10) -0.0035(8) 0.0030(8) -0.0027(8)
C1_2 0.0211(12) 0.0556(17) 0.0342(13) -0.0063(12) 0.0027(10) -0.0041(11)
C2_2 0.0239(11) 0.0225(11) 0.0259(11) -0.0024(9) 0.0038(9) -0.0010(9)
N2_2 0.0254(10) 0.0296(10) 0.0252(10) -0.0033(8) 0.0054(8) -0.0016(8)
C3_2 0.0241(12) 0.0502(16) 0.0358(14) -0.0033(12) 0.0087(11) -0.0047(11)
C1_3 0.0306(12) 0.0301(12) 0.0249(11) -0.0006(9) 0.0043(10) 0.0045(10)
C2_3 0.0403(14) 0.0342(14) 0.0294(13) -0.0050(10) -0.0030(11) 0.0040(11)
C3_3 0.0430(15) 0.0422(15) 0.0347(14) 0.0086(11) 0.0151(12) 0.0071(12)
C4_3 0.0272(12) 0.0390(14) 0.0244(12) -0.0007(10) 0.0030(10) -0.0027(10)
C5_3 0.070(2) 0.0416(16) 0.0299(14) -0.0070(12) 0.0090(14) -0.0088(15)
C6_3 0.0355(14) 0.0514(17) 0.0344(14) 0.0048(12) 0.0042(11) 0.0013(12)
C1_4 0.0199(11) 0.0270(12) 0.0332(12) 0.0042(9) 0.0054(9) -0.0020(9)
C2_4 0.0211(11) 0.0218(11) 0.0418(14) 0.0027(10) 0.0054(10) -0.0030(9)
C3_4 0.0230(11) 0.0223(11) 0.0406(13) -0.0031(10) 0.0091(10) -0.0035(9)
C4_4 0.0214(11) 0.0303(12) 0.0331(12) -0.0053(10) 0.0077(10) -0.0022(9)
C5_4 0.0246(12) 0.0469(15) 0.0325(13) -0.0041(11) 0.0063(10) 0.0012(11)
C6_4 0.0353(14) 0.0549(18) 0.0349(14) -0.0152(13) 0.0099(12) -0.0042(13)
C7_4 0.0422(16) 0.0392(15) 0.0520(17) -0.0182(13) 0.0181(13) -0.0025(12)
C8_4 0.0363(14) 0.0248(12) 0.0530(17) -0.0045(11) 0.0154(12) 0.0016(11)
C9_4 0.0281(13) 0.0241(12) 0.0558(17) 0.0045(11) 0.0051(12) 0.0011(10)
C10_4 0.0302(14) 0.0368(15) 0.0564(18) 0.0177(13) -0.0001(13) 0.0021(11)
C11_4 0.0296(13) 0.0476(16) 0.0380(14) 0.0140(12) 0.0011(11) -0.0019(12)
C12_4 0.0226(11) 0.0380(14) 0.0331(13) 0.0045(10) 0.0061(10) -0.0012(10)
Al1_5 0.0198(3) 0.0243(3) 0.0260(3) 0.0004(3) 0.0047(3) 0.0020(3)
Br1_5 0.02706(12) 0.01984(11) 0.03837(14) 0.00231(9) 0.01119(10) -0.00052(9)
N1_5 0.0215(9) 0.0272(10) 0.0263(10) 0.0008(8) 0.0044(8) 0.0005(8)
C2_5 0.0212(11) 0.0340(13) 0.0327(12) 0.0034(10) 0.0071(10) 0.0006(10)
N2_5 0.0235(9) 0.0228(9) 0.0260(10) 0.0006(7) 0.0043(8) 0.0005(7)
C3_5 0.0192(11) 0.0302(12) 0.0344(13) 0.0017(10) 0.0048(9) 0.0002(9)
C1_5 0.0218(11) 0.0205(11) 0.0265(11) -0.0012(8) 0.0044(9) -0.0001(8)
C1_6 0.0262(12) 0.0357(13) 0.0254(12) 0.0004(10) 0.0053(10) 0.0053(10)
C2_6 0.0612(19) 0.0409(16) 0.0325(14) 0.0076(12) 0.0135(13) 0.0043(14)
C3_6 0.0427(16) 0.0502(17) 0.0330(14) -0.0060(12) -0.0040(12) 0.0028(13)
C4_6 0.0231(11) 0.0376(13) 0.0262(12) 0.0013(10) 0.0019(9) 0.0033(10)
C5_6 0.082(3) 0.115(4) 0.060(2) 0.052(2) -0.028(2) -0.043(3)
C6_6 0.129(4) 0.049(2) 0.051(2) -0.0094(16) -0.041(2) 0.016(2)

loop_
_atom_type_symbol
_atom_type_description
_atom_type_scat_dispersion_real
_atom_type_scat_dispersion_imag
_atom_type_scat_source
C C 0.0033 0.0016 'International Tables Vol C Tables 4.2.6.8 and 6.1.1.4'
H H 0.0000 0.0000 'International Tables Vol C Tables 4.2.6.8 and 6.1.1.4'
N N 0.0061 0.0033 'International Tables Vol C Tables 4.2.6.8 and 6.1.1.4'
Al Al 0.0645 0.0514 'International Tables Vol C Tables 4.2.6.8 and 6.1.1.4'
Br Br -0.2901 2.4595 'International Tables Vol C Tables 4.2.6.8 and 6.1.1.4'

loop_
_exptl_crystal_face_index_h
_exptl_crystal_face_index_k
_exptl_crystal_face_index_l
_exptl_crystal_face_perp_dist
0.00 0.00 1.00 0.1140
0.00 0.00 -1.00 0.1250
0.00 -1.00 -1.00 0.1000
0.00 1.00 1.00 0.1080
0.00 -1.00 1.00 0.1170
0.00 1.00 -1.00 0.1560
1.00 1.00 1.00 0.1360
1.00 0.00 1.00 0.1320
-1.00 -1.00 1.00 0.0950
1.00 1.00 -1.00 0.1100
-1.00 0.00 0.00 0.0890
1.00 0.00 0.00 0.1150
1.00 -1.00 1.00 0.1290
-1.00 1.00 -1.00 0.0980
-1.00 0.00 1.00 0.0760
1.00 0.00 -1.00 0.1020
-1.00 1.00 0.00 0.0870
1.00 -1.00 0.00 0.1040
0.00 -1.00 0.00 0.1170
0.00 1.00 0.00 0.1340

loop_
_geom_angle_atom_site_label_1
_geom_angle_atom_site_label_2
_geom_angle_atom_site_label_3
_geom_angle
_geom_angle_site_symmetry_1
_geom_angle_site_symmetry_3
_geom_angle_publ_flag
C12_1 C1_1 C2_1 117.2(2) . . ?
C12_1 C1_1 Al1_2 135.06(19) . . ?
C2_1 C1_1 Al1_2 107.40(17) . . ?
C9_1 C2_1 C1_1 120.5(2) . . ?
C9_1 C2_1 C3_1 122.0(2) . . ?
C1_1 C2_1 C3_1 117.3(2) . . ?
C8_1 C3_1 C4_1 120.1(2) . . ?
C8_1 C3_1 C2_1 122.6(2) . . ?
C4_1 C3_1 C2_1 117.2(2) . . ?
C5_1 C4_1 C3_1 117.3(2) . . ?
C5_1 C4_1 Al1_2 135.29(19) . . ?
C3_1 C4_1 Al1_2 107.43(16) . . ?
C6_1 C5_1 C4_1 122.3(2) . . ?
C6_1 C5_1 H5_1 118.8 . . ?
C4_1 C5_1 H5_1 118.8 . . ?
C7_1 C6_1 C5_1 119.3(2) . . ?
C7_1 C6_1 H6_1 120.3 . . ?
C5_1 C6_1 H6_1 120.3 . . ?
C8_1 C7_1 C6_1 120.0(2) . . ?
C8_1 C7_1 H7_1 120.0 . . ?
C6_1 C7_1 H7_1 120.0 . . ?
C7_1 C8_1 C3_1 120.8(2) . . ?
C7_1 C8_1 H8_1 119.6 . . ?
C3_1 C8_1 H8_1 119.6 . . ?
C10_1 C9_1 C2_1 120.4(2) . . ?
C10_1 C9_1 H9_1 119.8 . . ?
C2_1 C9_1 H9_1 119.8 . . ?
C11_1 C10_1 C9_1 120.0(2) . . ?
C11_1 C10_1 H10_1 120.0 . . ?
C9_1 C10_1 H10_1 120.0 . . ?
C12_1 C11_1 C10_1 119.6(2) . . ?
C12_1 C11_1 H11_1 120.2 . . ?
C10_1 C11_1 H11_1 120.2 . . ?
C11_1 C12_1 C1_1 122.3(2) . . ?
C11_1 C12_1 H12_1 118.9 . . ?
C1_1 C12_1 H12_1 118.9 . . ?
C1_1 Al1_2 C4_1 90.41(10) . . ?
C1_1 Al1_2 C2_2 117.34(10) . . ?
C4_1 Al1_2 C2_2 115.24(10) . . ?
C1_1 Al1_2 Br1_2 112.71(7) . . ?
C4_1 Al1_2 Br1_2 116.52(7) . . ?
C2_2 Al1_2 Br1_2 104.83(7) . . ?
C2_2 N1_2 C1_2 110.81(19) . . ?
C2_2 N1_2 C4_3 124.84(19) . . ?
C1_2 N1_2 C4_3 124.2(2) . . ?
C3_2 C1_2 N1_2 107.3(2) . . ?
C3_2 C1_2 H1_2 126.3 . . ?
N1_2 C1_2 H1_2 126.3 . . ?
N1_2 C2_2 N2_2 104.37(19) . . ?
N1_2 C2_2 Al1_2 127.66(16) . . ?
N2_2 C2_2 Al1_2 127.97(16) . . ?
C2_2 N2_2 C3_2 110.9(2) . . ?
C2_2 N2_2 C1_3 123.91(19) . . ?
C3_2 N2_2 C1_3 125.1(2) . . ?
C1_2 C3_2 N2_2 106.6(2) . . ?
C1_2 C3_2 H3_2 126.7 . . ?
N2_2 C3_2 H3_2 126.7 . . ?
N2_2 C1_3 C3_3 110.9(2) . . ?
N2_2 C1_3 C2_3 109.94(19) . . ?
C3_3 C1_3 C2_3 112.7(2) . . ?
N2_2 C1_3 H1_3 107.7 . . ?
C3_3 C1_3 H1_3 107.7 . . ?
C2_3 C1_3 H1_3 107.7 . . ?
C1_3 C2_3 H2A_3 109.5 . . ?
C1_3 C2_3 H2B_3 109.5 . . ?
H2A_3 C2_3 H2B_3 109.5 . . ?
C1_3 C2_3 H2C_3 109.5 . . ?
H2A_3 C2_3 H2C_3 109.5 . . ?
H2B_3 C2_3 H2C_3 109.5 . . ?
C1_3 C3_3 H3A_3 109.5 . . ?
C1_3 C3_3 H3B_3 109.5 . . ?
H3A_3 C3_3 H3B_3 109.5 . . ?
C1_3 C3_3 H3C_3 109.5 . . ?
H3A_3 C3_3 H3C_3 109.5 . . ?
H3B_3 C3_3 H3C_3 109.5 . . ?
N1_2 C4_3 C6_3 110.7(2) . . ?
N1_2 C4_3 C5_3 108.8(2) . . ?
C6_3 C4_3 C5_3 113.1(2) . . ?
N1_2 C4_3 H4_3 108.0 . . ?
C6_3 C4_3 H4_3 108.0 . . ?
C5_3 C4_3 H4_3 108.0 . . ?
C4_3 C5_3 H5A_3 109.5 . . ?
C4_3 C5_3 H5B_3 109.5 . . ?
H5A_3 C5_3 H5B_3 109.5 . . ?
C4_3 C5_3 H5C_3 109.5 . . ?
H5A_3 C5_3 H5C_3 109.5 . . ?
H5B_3 C5_3 H5C_3 109.5 . . ?
C4_3 C6_3 H6A_3 109.5 . . ?
C4_3 C6_3 H6B_3 109.5 . . ?
H6A_3 C6_3 H6B_3 109.5 . . ?
C4_3 C6_3 H6C_3 109.5 . . ?
H6A_3 C6_3 H6C_3 109.5 . . ?
H6B_3 C6_3 H6C_3 109.5 . . ?
C12_4 C1_4 C2_4 117.8(2) . . ?
C12_4 C1_4 Al1_5 134.84(19) . . ?
C2_4 C1_4 Al1_5 107.26(17) . . ?
C9_4 C2_4 C1_4 120.0(2) . . ?
C9_4 C2_4 C3_4 122.3(2) . . ?
C1_4 C2_4 C3_4 117.7(2) . . ?
C8_4 C3_4 C4_4 120.2(2) . . ?
C8_4 C3_4 C2_4 122.5(2) . . ?
C4_4 C3_4 C2_4 117.3(2) . . ?
C5_4 C4_4 C3_4 117.4(2) . . ?
C5_4 C4_4 Al1_5 135.28(19) . . ?
C3_4 C4_4 Al1_5 107.32(17) . . ?
C6_4 C5_4 C4_4 122.1(3) . . ?
C6_4 C5_4 H5_4 119.0 . . ?
C4_4 C5_4 H5_4 119.0 . . ?
C7_4 C6_4 C5_4 119.6(3) . . ?
C7_4 C6_4 H6_4 120.2 . . ?
C5_4 C6_4 H6_4 120.2 . . ?
C8_4 C7_4 C6_4 120.0(2) . . ?
C8_4 C7_4 H7_4 120.0 . . ?
C6_4 C7_4 H7_4 120.0 . . ?
C7_4 C8_4 C3_4 120.7(3) . . ?
C7_4 C8_4 H8_4 119.6 . . ?
C3_4 C8_4 H8_4 119.6 . . ?
C10_4 C9_4 C2_4 120.4(3) . . ?
C10_4 C9_4 H9_4 119.8 . . ?
C2_4 C9_4 H9_4 119.8 . . ?
C11_4 C10_4 C9_4 120.5(2) . . ?
C11_4 C10_4 H10_4 119.7 . . ?
C9_4 C10_4 H10_4 119.7 . . ?
C10_4 C11_4 C12_4 119.4(3) . . ?
C10_4 C11_4 H11_4 120.3 . . ?
C12_4 C11_4 H11_4 120.3 . . ?
C11_4 C12_4 C1_4 122.0(2) . . ?
C11_4 C12_4 H12_4 119.0 . . ?
C1_4 C12_4 H12_4 119.0 . . ?
C4_4 Al1_5 C1_4 90.41(10) . . ?
C4_4 Al1_5 C1_5 117.47(10) . . ?
C1_4 Al1_5 C1_5 116.20(10) . . ?
C4_4 Al1_5 Br1_5 114.09(8) . . ?
C1_4 Al1_5 Br1_5 115.78(7) . . ?
C1_5 Al1_5 Br1_5 103.42(7) . . ?
C1_5 N1_5 C2_5 110.86(19) . . ?
C1_5 N1_5 C4_6 124.08(19) . . ?
C2_5 N1_5 C4_6 125.0(2) . . ?
C3_5 C2_5 N1_5 106.7(2) . . ?
C3_5 C2_5 H2_5 126.6 . . ?
N1_5 C2_5 H2_5 126.6 . . ?
C1_5 N2_5 C3_5 110.79(19) . . ?
C1_5 N2_5 C1_6 124.80(19) . . ?
C3_5 N2_5 C1_6 124.33(19) . . ?
C2_5 C3_5 N2_5 106.9(2) . . ?
C2_5 C3_5 H3_5 126.5 . . ?
N2_5 C3_5 H3_5 126.5 . . ?
N2_5 C1_5 N1_5 104.69(19) . . ?
N2_5 C1_5 Al1_5 127.69(16) . . ?
N1_5 C1_5 Al1_5 127.48(16) . . ?
N2_5 C1_6 C2_6 109.9(2) . . ?
N2_5 C1_6 C3_6 110.8(2) . . ?
C2_6 C1_6 C3_6 112.4(2) . . ?
N2_5 C1_6 H1_6 107.8 . . ?
C2_6 C1_6 H1_6 107.8 . . ?
C3_6 C1_6 H1_6 107.8 . . ?
C1_6 C2_6 H2A_6 109.5 . . ?
C1_6 C2_6 H2B_6 109.5 . . ?
H2A_6 C2_6 H2B_6 109.5 . . ?
C1_6 C2_6 H2C_6 109.5 . . ?
H2A_6 C2_6 H2C_6 109.5 . . ?
H2B_6 C2_6 H2C_6 109.5 . . ?
C1_6 C3_6 H3A_6 109.5 . . ?
C1_6 C3_6 H3B_6 109.5 . . ?
H3A_6 C3_6 H3B_6 109.5 . . ?
C1_6 C3_6 H3C_6 109.5 . . ?
H3A_6 C3_6 H3C_6 109.5 . . ?
H3B_6 C3_6 H3C_6 109.5 . . ?
N1_5 C4_6 C6_6 110.4(2) . . ?
N1_5 C4_6 C5_6 111.7(2) . . ?
C6_6 C4_6 C5_6 111.2(3) . . ?
N1_5 C4_6 H4_6 107.8 . . ?
C6_6 C4_6 H4_6 107.8 . . ?
C5_6 C4_6 H4_6 107.8 . . ?
C4_6 C5_6 H5A_6 109.5 . . ?
C4_6 C5_6 H5B_6 109.5 . . ?
H5A_6 C5_6 H5B_6 109.5 . . ?
C4_6 C5_6 H5C_6 109.5 . . ?
H5A_6 C5_6 H5C_6 109.5 . . ?
H5B_6 C5_6 H5C_6 109.5 . . ?
C4_6 C6_6 H6A_6 109.5 . . ?
C4_6 C6_6 H6B_6 109.5 . . ?
H6A_6 C6_6 H6B_6 109.5 . . ?
C4_6 C6_6 H6C_6 109.5 . . ?
H6A_6 C6_6 H6C_6 109.5 . . ?
H6B_6 C6_6 H6C_6 109.5 . . ?

loop_
_geom_bond_atom_site_label_1
_geom_bond_atom_site_label_2
_geom_bond_distance
_geom_bond_site_symmetry_2
_geom_bond_publ_flag
C1_1 C12_1 1.404(3) . ?
C1_1 C2_1 1.420(3) . ?
C1_1 Al1_2 1.976(2) . ?
C2_1 C9_1 1.397(3) . ?
C2_1 C3_1 1.506(3) . ?
C3_1 C8_1 1.396(3) . ?
C3_1 C4_1 1.418(3) . ?
C4_1 C5_1 1.398(3) . ?
C4_1 Al1_2 1.979(2) . ?
C5_1 C6_1 1.390(3) . ?
C5_1 H5_1 0.9500 . ?
C6_1 C7_1 1.386(4) . ?
C6_1 H6_1 0.9500 . ?
C7_1 C8_1 1.383(4) . ?
C7_1 H7_1 0.9500 . ?
C8_1 H8_1 0.9500 . ?
C9_1 C10_1 1.390(4) . ?
C9_1 H9_1 0.9500 . ?
C10_1 C11_1 1.392(4) . ?
C10_1 H10_1 0.9500 . ?
C11_1 C12_1 1.385(4) . ?
C11_1 H11_1 0.9500 . ?
C12_1 H12_1 0.9500 . ?
Al1_2 C2_2 2.040(2) . ?
Al1_2 Br1_2 2.3881(7) . ?
N1_2 C2_2 1.353(3) . ?
N1_2 C1_2 1.375(3) . ?
N1_2 C4_3 1.481(3) . ?
C1_2 C3_2 1.340(4) . ?
C1_2 H1_2 0.9500 . ?
C2_2 N2_2 1.359(3) . ?
N2_2 C3_2 1.377(3) . ?
N2_2 C1_3 1.481(3) . ?
C3_2 H3_2 0.9500 . ?
C1_3 C3_3 1.516(3) . ?
C1_3 C2_3 1.519(3) . ?
C1_3 H1_3 1.0000 . ?
C2_3 H2A_3 0.9800 . ?
C2_3 H2B_3 0.9800 . ?
C2_3 H2C_3 0.9800 . ?
C3_3 H3A_3 0.9800 . ?
C3_3 H3B_3 0.9800 . ?
C3_3 H3C_3 0.9800 . ?
C4_3 C6_3 1.514(4) . ?
C4_3 C5_3 1.515(4) . ?
C4_3 H4_3 1.0000 . ?
C5_3 H5A_3 0.9800 . ?
C5_3 H5B_3 0.9800 . ?
C5_3 H5C_3 0.9800 . ?
C6_3 H6A_3 0.9800 . ?
C6_3 H6B_3 0.9800 . ?
C6_3 H6C_3 0.9800 . ?
C1_4 C12_4 1.403(3) . ?
C1_4 C2_4 1.415(3) . ?
C1_4 Al1_5 1.977(2) . ?
C2_4 C9_4 1.404(3) . ?
C2_4 C3_4 1.498(3) . ?
C3_4 C8_4 1.399(3) . ?
C3_4 C4_4 1.419(3) . ?
C4_4 C5_4 1.401(3) . ?
C4_4 Al1_5 1.976(2) . ?
C5_4 C6_4 1.391(4) . ?
C5_4 H5_4 0.9500 . ?
C6_4 C7_4 1.387(4) . ?
C6_4 H6_4 0.9500 . ?
C7_4 C8_4 1.385(4) . ?
C7_4 H7_4 0.9500 . ?
C8_4 H8_4 0.9500 . ?
C9_4 C10_4 1.387(4) . ?
C9_4 H9_4 0.9500 . ?
C10_4 C11_4 1.385(4) . ?
C10_4 H10_4 0.9500 . ?
C11_4 C12_4 1.390(4) . ?
C11_4 H11_4 0.9500 . ?
C12_4 H12_4 0.9500 . ?
Al1_5 C1_5 2.042(2) . ?
Al1_5 Br1_5 2.3917(7) . ?
N1_5 C1_5 1.355(3) . ?
N1_5 C2_5 1.375(3) . ?
N1_5 C4_6 1.480(3) . ?
C2_5 C3_5 1.346(3) . ?
C2_5 H2_5 0.9500 . ?
N2_5 C1_5 1.352(3) . ?
N2_5 C3_5 1.376(3) . ?
N2_5 C1_6 1.479(3) . ?
C3_5 H3_5 0.9500 . ?
C1_6 C2_6 1.513(4) . ?
C1_6 C3_6 1.519(4) . ?
C1_6 H1_6 1.0000 . ?
C2_6 H2A_6 0.9800 . ?
C2_6 H2B_6 0.9800 . ?
C2_6 H2C_6 0.9800 . ?
C3_6 H3A_6 0.9800 . ?
C3_6 H3B_6 0.9800 . ?
C3_6 H3C_6 0.9800 . ?
C4_6 C6_6 1.489(4) . ?
C4_6 C5_6 1.507(4) . ?
C4_6 H4_6 1.0000 . ?
C5_6 H5A_6 0.9800 . ?
C5_6 H5B_6 0.9800 . ?
C5_6 H5C_6 0.9800 . ?
C6_6 H6A_6 0.9800 . ?
C6_6 H6B_6 0.9800 . ?
C6_6 H6C_6 0.9800 . ?

loop_
_geom_torsion_atom_site_label_1
_geom_torsion_atom_site_label_2
_geom_torsion_atom_site_label_3
_geom_torsion_atom_site_label_4
_geom_torsion
_geom_torsion_site_symmetry_1
_geom_torsion_site_symmetry_2
_geom_torsion_site_symmetry_3
_geom_torsion_site_symmetry_4
_geom_torsion_publ_flag
C12_1 C1_1 C2_1 C9_1 -2.8(3) . . . . ?
Al1_2 C1_1 C2_1 C9_1 -177.09(19) . . . . ?
C12_1 C1_1 C2_1 C3_1 173.3(2) . . . . ?
Al1_2 C1_1 C2_1 C3_1 -1.1(2) . . . . ?
C9_1 C2_1 C3_1 C8_1 -3.5(4) . . . . ?
C1_1 C2_1 C3_1 C8_1 -179.5(2) . . . . ?
C9_1 C2_1 C3_1 C4_1 173.2(2) . . . . ?
C1_1 C2_1 C3_1 C4_1 -2.8(3) . . . . ?
C8_1 C3_1 C4_1 C5_1 2.2(3) . . . . ?
C2_1 C3_1 C4_1 C5_1 -174.6(2) . . . . ?
C8_1 C3_1 C4_1 Al1_2 -178.25(19) . . . . ?
C2_1 C3_1 C4_1 Al1_2 5.0(2) . . . . ?
C3_1 C4_1 C5_1 C6_1 -2.7(4) . . . . ?
Al1_2 C4_1 C5_1 C6_1 178.0(2) . . . . ?
C4_1 C5_1 C6_1 C7_1 0.8(4) . . . . ?
C5_1 C6_1 C7_1 C8_1 1.6(4) . . . . ?
C6_1 C7_1 C8_1 C3_1 -2.0(4) . . . . ?
C4_1 C3_1 C8_1 C7_1 0.0(4) . . . . ?
C2_1 C3_1 C8_1 C7_1 176.6(2) . . . . ?
C1_1 C2_1 C9_1 C10_1 2.2(4) . . . . ?
C3_1 C2_1 C9_1 C10_1 -173.6(2) . . . . ?
C2_1 C9_1 C10_1 C11_1 0.1(4) . . . . ?
C9_1 C10_1 C11_1 C12_1 -1.8(4) . . . . ?
C10_1 C11_1 C12_1 C1_1 1.2(4) . . . . ?
C2_1 C1_1 C12_1 C11_1 1.1(4) . . . . ?
Al1_2 C1_1 C12_1 C11_1 173.4(2) . . . . ?
C2_2 N1_2 C1_2 C3_2 0.9(3) . . . . ?
C4_3 N1_2 C1_2 C3_2 176.5(2) . . . . ?
C1_2 N1_2 C2_2 N2_2 -0.9(3) . . . . ?
C4_3 N1_2 C2_2 N2_2 -176.3(2) . . . . ?
C1_2 N1_2 C2_2 Al1_2 179.20(18) . . . . ?
C4_3 N1_2 C2_2 Al1_2 3.7(3) . . . . ?
N1_2 C2_2 N2_2 C3_2 0.5(3) . . . . ?
Al1_2 C2_2 N2_2 C3_2 -179.58(18) . . . . ?
N1_2 C2_2 N2_2 C1_3 -177.4(2) . . . . ?
Al1_2 C2_2 N2_2 C1_3 2.5(3) . . . . ?
N1_2 C1_2 C3_2 N2_2 -0.6(3) . . . . ?
C2_2 N2_2 C3_2 C1_2 0.1(3) . . . . ?
C1_3 N2_2 C3_2 C1_2 178.0(2) . . . . ?
C2_2 N2_2 C1_3 C3_3 -153.3(2) . . . . ?
C3_2 N2_2 C1_3 C3_3 29.0(3) . . . . ?
C2_2 N2_2 C1_3 C2_3 81.3(3) . . . . ?
C3_2 N2_2 C1_3 C2_3 -96.3(3) . . . . ?
C2_2 N1_2 C4_3 C6_3 -135.8(2) . . . . ?
C1_2 N1_2 C4_3 C6_3 49.3(3) . . . . ?
C2_2 N1_2 C4_3 C5_3 99.4(3) . . . . ?
C1_2 N1_2 C4_3 C5_3 -75.6(3) . . . . ?
C12_4 C1_4 C2_4 C9_4 -1.9(3) . . . . ?
Al1_5 C1_4 C2_4 C9_4 -178.65(18) . . . . ?
C12_4 C1_4 C2_4 C3_4 175.2(2) . . . . ?
Al1_5 C1_4 C2_4 C3_4 -1.6(2) . . . . ?
C9_4 C2_4 C3_4 C8_4 -1.2(4) . . . . ?
C1_4 C2_4 C3_4 C8_4 -178.2(2) . . . . ?
C9_4 C2_4 C3_4 C4_4 176.4(2) . . . . ?
C1_4 C2_4 C3_4 C4_4 -0.6(3) . . . . ?
C8_4 C3_4 C4_4 C5_4 1.6(3) . . . . ?
C2_4 C3_4 C4_4 C5_4 -176.1(2) . . . . ?
C8_4 C3_4 C4_4 Al1_5 -179.93(19) . . . . ?
C2_4 C3_4 C4_4 Al1_5 2.4(2) . . . . ?
C3_4 C4_4 C5_4 C6_4 -2.8(4) . . . . ?
Al1_5 C4_4 C5_4 C6_4 179.3(2) . . . . ?
C4_4 C5_4 C6_4 C7_4 2.0(4) . . . . ?
C5_4 C6_4 C7_4 C8_4 0.1(4) . . . . ?
C6_4 C7_4 C8_4 C3_4 -1.2(4) . . . . ?
C4_4 C3_4 C8_4 C7_4 0.4(4) . . . . ?
C2_4 C3_4 C8_4 C7_4 177.9(2) . . . . ?
C1_4 C2_4 C9_4 C10_4 0.7(4) . . . . ?
C3_4 C2_4 C9_4 C10_4 -176.3(2) . . . . ?
C2_4 C9_4 C10_4 C11_4 0.7(4) . . . . ?
C9_4 C10_4 C11_4 C12_4 -0.7(4) . . . . ?
C10_4 C11_4 C12_4 C1_4 -0.6(4) . . . . ?
C2_4 C1_4 C12_4 C11_4 1.9(3) . . . . ?
Al1_5 C1_4 C12_4 C11_4 177.5(2) . . . . ?
C1_5 N1_5 C2_5 C3_5 -0.1(3) . . . . ?
C4_6 N1_5 C2_5 C3_5 -177.5(2) . . . . ?
N1_5 C2_5 C3_5 N2_5 -0.3(3) . . . . ?
C1_5 N2_5 C3_5 C2_5 0.7(3) . . . . ?
C1_6 N2_5 C3_5 C2_5 177.4(2) . . . . ?
C3_5 N2_5 C1_5 N1_5 -0.7(2) . . . . ?
C1_6 N2_5 C1_5 N1_5 -177.43(19) . . . . ?
C3_5 N2_5 C1_5 Al1_5 175.16(16) . . . . ?
C1_6 N2_5 C1_5 Al1_5 -1.6(3) . . . . ?
C2_5 N1_5 C1_5 N2_5 0.5(3) . . . . ?
C4_6 N1_5 C1_5 N2_5 177.94(19) . . . . ?
C2_5 N1_5 C1_5 Al1_5 -175.39(17) . . . . ?
C4_6 N1_5 C1_5 Al1_5 2.1(3) . . . . ?
C1_5 N2_5 C1_6 C2_6 97.1(3) . . . . ?
C3_5 N2_5 C1_6 C2_6 -79.2(3) . . . . ?
C1_5 N2_5 C1_6 C3_6 -138.1(2) . . . . ?
C3_5 N2_5 C1_6 C3_6 45.6(3) . . . . ?
C1_5 N1_5 C4_6 C6_6 -94.2(3) . . . . ?
C2_5 N1_5 C4_6 C6_6 82.8(3) . . . . ?
C1_5 N1_5 C4_6 C5_6 141.5(3) . . . . ?
C2_5 N1_5 C4_6 C5_6 -41.5(4) . . . . ?
